data_4000102
_journal_name_full 'Chemistry of Materials'
_journal_year 2001
_chemical_formula_moiety '[Cd(2-MePy)2(DBM)2]'
_chemical_formula_sum 'C42 H36 Cd N2 O4'
_chemical_formula_weight 745.13
_chemical_melting_point 'See paper'
_chemical_name_common Bis(dibenzoylmethanato)bis(2-methylpyridine)ca
_chemical_name_systematic
;
 Bis(1,3-diphenyl-1,3-propanediono)bis(2-methylpyridine)cadmium(II), cis form
;
_space_group_IT_number 14
_symmetry_cell_setting monoclinic
_symmetry_space_group_name_Hall '-P 2ybc'
_symmetry_space_group_name_H-M 'P 1 21/c 1'
_atom_sites_solution_hydrogens geom
_atom_sites_solution_primary direct
_atom_sites_solution_secondary difmap
_cell_angle_alpha 90.00
_cell_angle_beta 102.730(10)
_cell_angle_gamma 90.00
_cell_formula_units_Z 4
_cell_length_a 13.953(2)
_cell_length_b 15.902(3)
_cell_length_c 16.000(3)
_cell_measurement_reflns_used 'all data'
_cell_measurement_temperature 173(2)
_cell_measurement_theta_max ?
_cell_measurement_theta_min ?
_cell_volume 3462.8(10)
_diffrn_ambient_temperature 173(2)
_diffrn_detector_area_resol_mean ?
_diffrn_measurement_device_type ?
_diffrn_measurement_method ?
_diffrn_radiation_monochromator graphite
_diffrn_radiation_source 'fine-focus sealed tube'
_diffrn_radiation_type MoK\a
_diffrn_radiation_wavelength 0.71073
_diffrn_reflns_av_R_equivalents 0.0000
_diffrn_reflns_av_sigmaI/netI 0.0699
_diffrn_reflns_limit_h_max 18
_diffrn_reflns_limit_h_min -18
_diffrn_reflns_limit_k_max 21
_diffrn_reflns_limit_k_min -21
_diffrn_reflns_limit_l_max 21
_diffrn_reflns_limit_l_min -21
_diffrn_reflns_number 40921
_diffrn_reflns_theta_max 28.75
_diffrn_reflns_theta_min 1.50
_diffrn_standards_decay_% ?
_diffrn_standards_interval_count ?
_diffrn_standards_interval_time ?
_diffrn_standards_number ?
_exptl_absorpt_coefficient_mu 0.676
_exptl_absorpt_correction_T_max ?
_exptl_absorpt_correction_T_min ?
_exptl_absorpt_correction_type SADABS
_exptl_absorpt_process_details ?
_exptl_crystal_colour white
_exptl_crystal_density_diffrn 1.429
_exptl_crystal_density_meas ?
_exptl_crystal_density_method 'not measured'
_exptl_crystal_description shapeless
_exptl_crystal_F_000 1528
_exptl_crystal_size_max 0.2
_exptl_crystal_size_mid 0.1
_exptl_crystal_size_min 0.1
_refine_ls_extinction_coef ?
_refine_ls_extinction_method none
_refine_ls_goodness_of_fit_ref 0.917
_refine_ls_hydrogen_treatment mixed
_refine_ls_matrix_type full
_refine_ls_number_parameters 445
_refine_ls_number_reflns 40921
_refine_ls_number_restraints 0
_refine_ls_restrained_S_all 0.917
_refine_ls_R_factor_all 0.0654
_refine_ls_R_factor_gt 0.0362
_refine_ls_shift/su_max 0.002
_refine_ls_shift/su_mean 0.000
_refine_ls_structure_factor_coef Fsqd
_refine_ls_weighting_details 'calc w=1/[\s^2^(Fo^2^)+(0.0284P)^2^+0.0000P] where P=(Fo^2^+2Fc^2^)/3'
_refine_ls_weighting_scheme calc
_refine_ls_wR_factor_gt 0.0749
_refine_ls_wR_factor_ref 0.0808
_reflns_number_gt 29045
_reflns_number_total 40921
_reflns_threshold_expression >2sigma(I)
_cod_original_sg_symbol_H-M P21/c
_cod_database_code 4000102

loop_
_symmetry_equiv_pos_as_xyz
'x, y, z'
'-x, y+1/2, -z+1/2'
'-x, -y, -z'
'x, -y-1/2, z-1/2'

loop_
_atom_site_label
_atom_site_type_symbol
_atom_site_fract_x
_atom_site_fract_y
_atom_site_fract_z
_atom_site_U_iso_or_equiv
_atom_site_adp_type
_atom_site_occupancy
_atom_site_calc_flag
_atom_site_refinement_flags
_atom_site_disorder_assembly
_atom_site_disorder_group
Cd Cd 0.752198(8) 0.104438(6) 0.412547(7) 0.02766(3) Uani 1 d . . .
O1 O 0.83719(7) 0.02981(6) 0.33177(6) 0.0336(2) Uani 1 d . . .
C1 C 0.80669(12) 0.01157(8) 0.25263(10) 0.0334(4) Uani 1 d . . .
C11 C 0.88713(12) -0.00486(9) 0.20466(10) 0.0366(4) Uani 1 d . . .
C12 C 0.98063(13) 0.02483(10) 0.23922(12) 0.0462(4) Uani 1 d . . .
H12 H 0.9927 0.0536 0.2925 0.055 Uiso 1 calc R . .
C13 C 1.05721(14) 0.01350(11) 0.19776(13) 0.0590(5) Uani 1 d . . .
H13 H 1.1206 0.0354 0.2220 0.071 Uiso 1 calc R . .
C14 C 1.04065(17) -0.02959(13) 0.12145(14) 0.0676(6) Uani 1 d . . .
H14 H 1.0928 -0.0376 0.0928 0.081 Uiso 1 calc R . .
C15 C 0.94931(17) -0.06091(12) 0.08675(12) 0.0649(6) Uani 1 d . . .
H15 H 0.9386 -0.0912 0.0344 0.078 Uiso 1 calc R . .
C16 C 0.87163(14) -0.04881(10) 0.12744(11) 0.0506(5) Uani 1 d . . .
H16 H 0.8083 -0.0705 0.1026 0.061 Uiso 1 calc R . .
C2 C 0.70895(12) 0.00601(8) 0.20805(9) 0.0356(4) Uani 1 d . . .
H2 H 0.6979 -0.0085 0.1491 0.043 Uiso 1 calc R . .
O3 O 0.62640(7) 0.04413(6) 0.31676(6) 0.0331(2) Uani 1 d . . .
C3 C 0.62509(11) 0.01967(8) 0.24152(10) 0.0315(3) Uani 1 d . . .
C31 C 0.52464(12) 0.00489(8) 0.18559(9) 0.0328(3) Uani 1 d . . .
C32 C 0.50723(13) -0.04172(9) 0.10963(10) 0.0405(4) Uani 1 d . . .
H32 H 0.5607 -0.0670 0.0911 0.049 Uiso 1 calc R . .
C33 C 0.41275(14) -0.05129(10) 0.06130(11) 0.0484(5) Uani 1 d . . .
H33 H 0.4020 -0.0826 0.0095 0.058 Uiso 1 calc R . .
C34 C 0.33413(13) -0.01610(9) 0.08720(12) 0.0469(4) Uani 1 d . . .
H34 H 0.2695 -0.0225 0.0532 0.056 Uiso 1 calc R . .
C35 C 0.34976(12) 0.02868(9) 0.16320(11) 0.0443(4) Uani 1 d . . .
H35 H 0.2958 0.0523 0.1822 0.053 Uiso 1 calc R . .
C36 C 0.44451(12) 0.03887(9) 0.21138(10) 0.0371(4) Uani 1 d . . .
H36 H 0.4547 0.0699 0.2633 0.045 Uiso 1 calc R . .
O4 O 0.76774(7) -0.00049(5) 0.51084(6) 0.0310(2) Uani 1 d . . .
C4 C 0.70534(10) -0.02086(8) 0.55418(8) 0.0246(3) Uani 1 d . . .
C41 C 0.72386(9) -0.10452(8) 0.60005(8) 0.0248(3) Uani 1 d . . .
C42 C 0.81643(12) -0.13872(9) 0.61442(11) 0.0456(4) Uani 1 d . . .
H42 H 0.8672 -0.1095 0.5956 0.055 Uiso 1 calc R . .
C43 C 0.83688(13) -0.21548(10) 0.65610(13) 0.0592(5) Uani 1 d . . .
H43 H 0.9014 -0.2381 0.6659 0.071 Uiso 1 calc R . .
C44 C 0.76400(13) -0.25883(9) 0.68319(10) 0.0452(4) Uani 1 d . . .
H44 H 0.7782 -0.3109 0.7124 0.054 Uiso 1 calc R . .
C45 C 0.67058(12) -0.22627(8) 0.66769(9) 0.0357(4) Uani 1 d . . .
H45 H 0.6197 -0.2564 0.6855 0.043 Uiso 1 calc R . .
C46 C 0.65020(11) -0.14979(8) 0.62625(9) 0.0291(3) Uani 1 d . . .
H46 H 0.5853 -0.1279 0.6156 0.035 Uiso 1 calc R . .
C5 C 0.62599(10) 0.02793(7) 0.56601(8) 0.0251(3) Uani 1 d . . .
H5 H 0.5846 0.0035 0.5993 0.030 Uiso 1 calc R . .
O6 O 0.64427(7) 0.15019(5) 0.48517(6) 0.0334(2) Uani 1 d . . .
C6 C 0.60082(10) 0.10903(8) 0.53403(8) 0.0255(3) Uani 1 d . . .
C61 C 0.51886(10) 0.15589(8) 0.56142(8) 0.0245(3) Uani 1 d . . .
C62 C 0.44958(10) 0.11751(8) 0.59887(8) 0.0269(3) Uani 1 d . . .
H62 H 0.4538 0.0588 0.6102 0.032 Uiso 1 calc R . .
C63 C 0.37422(11) 0.16405(8) 0.61986(9) 0.0327(3) Uani 1 d . . .
H63 H 0.3269 0.1370 0.6451 0.039 Uiso 1 calc R . .
C64 C 0.36753(12) 0.24964(9) 0.60423(10) 0.0367(4) Uani 1 d . . .
H64 H 0.3155 0.2813 0.6183 0.044 Uiso 1 calc R . .
C65 C 0.43719(12) 0.28905(9) 0.56798(10) 0.0376(4) Uani 1 d . . .
H65 H 0.4339 0.3480 0.5583 0.045 Uiso 1 calc R . .
C66 C 0.51145(11) 0.24241(8) 0.54587(9) 0.0321(3) Uani 1 d . . .
H66 H 0.5581 0.2695 0.5198 0.038 Uiso 1 calc R . .
N7 N 0.76446(9) 0.21690(7) 0.31846(7) 0.0306(3) Uani 1 d . . .
C71 C 0.85331(12) 0.22764(9) 0.30032(9) 0.0352(4) Uani 1 d . . .
H71 H 0.9042 0.1893 0.3244 0.042 Uiso 1 calc R . .
C72 C 0.87459(12) 0.29114(9) 0.24880(10) 0.0387(4) Uani 1 d . . .
H72 H 0.9382 0.2961 0.2370 0.046 Uiso 1 calc R . .
C73 C 0.80104(12) 0.34725(9) 0.21484(10) 0.0400(4) Uani 1 d . . .
H73 H 0.8130 0.3918 0.1789 0.048 Uiso 1 calc R . .
C74 C 0.71034(12) 0.33798(8) 0.23364(9) 0.0347(4) Uani 1 d . . .
H74 H 0.6595 0.3771 0.2119 0.042 Uiso 1 calc R . .
C75 C 0.69258(11) 0.27121(8) 0.28462(9) 0.0297(3) Uani 1 d . . .
C76 C 0.59292(11) 0.25786(9) 0.30243(10) 0.0384(4) Uani 1 d . . .
H76A H 0.5615 0.2095 0.2694 0.058 Uiso 1 calc R . .
H76B H 0.5527 0.3082 0.2859 0.058 Uiso 1 calc R . .
H76C H 0.5992 0.2471 0.3637 0.058 Uiso 1 calc R . .
N8 N 0.89421(9) 0.16771(7) 0.50263(8) 0.0351(3) Uani 1 d . . .
C81 C 0.97388(13) 0.11795(10) 0.51704(12) 0.0508(5) Uani 1 d . . .
H81 H 0.9668 0.0626 0.4941 0.061 Uiso 1 calc R . .
C82 C 1.06459(13) 0.14177(12) 0.56268(13) 0.0581(5) Uani 1 d . . .
H82 H 1.1188 0.1042 0.5715 0.070 Uiso 1 calc R . .
C83 C 1.07453(13) 0.22171(12) 0.59526(11) 0.0545(5) Uani 1 d . . .
H83 H 1.1365 0.2409 0.6267 0.065 Uiso 1 calc R . .
C84 C 0.99440(13) 0.27390(10) 0.58223(10) 0.0453(4) Uani 1 d . . .
H84 H 1.0007 0.3294 0.6047 0.054 Uiso 1 calc R . .
C85 C 0.90394(12) 0.24535(9) 0.53607(9) 0.0351(4) Uani 1 d . . .
C86 C 0.81427(12) 0.29963(10) 0.52135(11) 0.0494(4) Uani 1 d . . .
H86A H 0.8018 0.3227 0.4631 0.074 Uiso 1 calc R . .
H86B H 0.8246 0.3458 0.5629 0.074 Uiso 1 calc R . .
H86C H 0.7577 0.2660 0.5283 0.074 Uiso 1 calc R . .

loop_
_atom_site_aniso_label
_atom_site_aniso_U_11
_atom_site_aniso_U_22
_atom_site_aniso_U_33
_atom_site_aniso_U_23
_atom_site_aniso_U_13
_atom_site_aniso_U_12
Cd 0.03104(6) 0.02555(5) 0.02953(5) 0.00128(5) 0.01341(4) 0.00137(5)
O1 0.0377(6) 0.0326(5) 0.0335(6) 0.0010(4) 0.0143(5) 0.0078(4)
C1 0.0449(10) 0.0234(7) 0.0384(9) 0.0042(6) 0.0229(8) 0.0070(6)
C11 0.0461(11) 0.0309(8) 0.0387(9) 0.0088(7) 0.0222(8) 0.0112(7)
C12 0.0466(11) 0.0419(9) 0.0565(11) 0.0090(8) 0.0254(9) 0.0156(8)
C13 0.0498(12) 0.0639(12) 0.0724(14) 0.0187(10) 0.0330(11) 0.0197(9)
C14 0.0743(16) 0.0739(14) 0.0716(15) 0.0272(11) 0.0532(13) 0.0352(12)
C15 0.0878(17) 0.0716(13) 0.0471(12) 0.0067(10) 0.0407(13) 0.0285(12)
C16 0.0639(13) 0.0504(10) 0.0451(11) 0.0059(8) 0.0282(10) 0.0152(9)
C2 0.0465(10) 0.0363(8) 0.0276(8) -0.0030(6) 0.0161(8) 0.0006(7)
O3 0.0371(6) 0.0336(5) 0.0320(6) -0.0042(4) 0.0147(5) -0.0063(4)
C3 0.0409(10) 0.0220(7) 0.0342(9) 0.0024(6) 0.0140(7) -0.0018(6)
C31 0.0415(9) 0.0257(7) 0.0336(9) 0.0036(6) 0.0132(7) -0.0039(7)
C32 0.0472(11) 0.0341(8) 0.0409(10) -0.0037(7) 0.0115(8) -0.0006(7)
C33 0.0637(13) 0.0336(9) 0.0442(11) -0.0046(7) 0.0037(10) -0.0093(9)
C34 0.0435(11) 0.0391(9) 0.0533(12) 0.0063(8) 0.0006(9) -0.0136(8)
C35 0.0383(10) 0.0405(9) 0.0569(12) 0.0074(8) 0.0165(9) -0.0074(7)
C36 0.0423(10) 0.0332(8) 0.0393(9) -0.0008(7) 0.0167(8) -0.0079(7)
O4 0.0315(6) 0.0295(5) 0.0351(6) 0.0056(4) 0.0140(5) 0.0042(4)
C4 0.0270(8) 0.0250(7) 0.0198(7) -0.0026(5) 0.0004(6) -0.0028(6)
C41 0.0280(7) 0.0237(6) 0.0218(7) -0.0007(6) 0.0032(6) 0.0010(6)
C42 0.0322(9) 0.0428(9) 0.0620(12) 0.0195(8) 0.0110(9) 0.0030(7)
C43 0.0366(11) 0.0528(11) 0.0870(15) 0.0332(10) 0.0112(10) 0.0163(8)
C44 0.0514(12) 0.0349(9) 0.0481(11) 0.0160(7) 0.0084(9) 0.0093(8)
C45 0.0437(10) 0.0296(8) 0.0362(9) 0.0040(6) 0.0140(8) -0.0006(7)
C46 0.0337(9) 0.0287(7) 0.0261(8) -0.0005(6) 0.0090(7) 0.0038(6)
C5 0.0280(8) 0.0230(7) 0.0257(7) -0.0018(5) 0.0091(6) -0.0021(6)
O6 0.0402(6) 0.0281(5) 0.0382(6) 0.0065(4) 0.0224(5) 0.0067(4)
C6 0.0282(7) 0.0265(6) 0.0214(6) -0.0053(6) 0.0043(6) -0.0011(6)
C61 0.0270(8) 0.0244(7) 0.0210(7) -0.0030(5) 0.0028(6) 0.0021(6)
C62 0.0306(8) 0.0242(7) 0.0250(7) -0.0017(5) 0.0042(6) -0.0019(6)
C63 0.0280(8) 0.0374(8) 0.0353(9) -0.0020(6) 0.0123(7) -0.0029(7)
C64 0.0355(9) 0.0343(8) 0.0431(10) -0.0033(7) 0.0146(8) 0.0083(7)
C65 0.0474(10) 0.0246(7) 0.0443(10) 0.0004(6) 0.0178(8) 0.0082(7)
C66 0.0363(9) 0.0271(7) 0.0366(9) 0.0018(6) 0.0163(7) 0.0010(6)
N7 0.0333(7) 0.0277(6) 0.0328(7) 0.0029(5) 0.0114(6) 0.0029(5)
C71 0.0352(9) 0.0345(8) 0.0386(9) 0.0043(6) 0.0142(8) 0.0046(7)
C72 0.0370(10) 0.0434(9) 0.0390(9) 0.0023(7) 0.0156(8) -0.0053(7)
C73 0.0493(11) 0.0365(8) 0.0336(9) 0.0088(7) 0.0082(8) -0.0092(8)
C74 0.0424(10) 0.0294(8) 0.0288(8) 0.0013(6) 0.0006(7) -0.0006(7)
C75 0.0360(9) 0.0293(7) 0.0234(8) -0.0028(6) 0.0057(7) 0.0020(6)
C76 0.0345(10) 0.0400(9) 0.0408(10) 0.0056(7) 0.0087(8) 0.0065(7)
N8 0.0349(8) 0.0276(6) 0.0414(8) 0.0060(5) 0.0056(6) 0.0022(6)
C81 0.0390(10) 0.0375(9) 0.0734(13) 0.0090(8) 0.0067(9) 0.0071(8)
C82 0.0360(11) 0.0594(12) 0.0748(14) 0.0150(10) 0.0032(10) 0.0094(9)
C83 0.0389(11) 0.0728(13) 0.0483(11) 0.0085(9) 0.0020(9) -0.0106(9)
C84 0.0465(11) 0.0494(10) 0.0390(10) -0.0033(8) 0.0074(9) -0.0117(9)
C85 0.0417(10) 0.0329(8) 0.0313(8) 0.0033(6) 0.0095(8) -0.0033(7)
C86 0.0519(11) 0.0377(9) 0.0575(12) -0.0093(8) 0.0099(9) 0.0063(8)
